data_1560502
loop_
_publ_author_name
'Lu, Xiao-Long'
'Qiu, Yuanyou'
'Yang, Baochao'
'He, Haibing'
'Gao, Shuanhu'

_publ_section_title
;
 Asymmetric total synthesis of (+)-xestoquinone and (+)-adociaquinones A
 and B
;
_journal_issue 13
_journal_name_full 'Chemical Science'
_journal_page_first 4747
_journal_page_last 4752
_journal_paper_doi 10.1039/D0SC07089K
_journal_volume 12
_journal_year 2021
_chemical_formula_sum 'C22 H20 O4'
_chemical_formula_weight 348.38
_space_group_crystal_system orthorhombic
_space_group_IT_number 19
_space_group_name_Hall 'P 2ac 2ab'
_space_group_name_H-M_alt 'P 21 21 21'
_atom_sites_solution_hydrogens geom
_audit_creation_method SHELXL-2017/1
_audit_update_record
;
2020-12-27 deposited with the CCDC.	2021-02-19 downloaded from the CCDC.
;
_cell_angle_alpha 90
_cell_angle_beta 90
_cell_angle_gamma 90
_cell_formula_units_Z 4
_cell_length_a 8.97980(10)
_cell_length_b 11.03890(10)
_cell_length_c 17.28090(10)
_cell_measurement_temperature 293(2)
_cell_volume 1713.01(3)
_computing_structure_refinement 'SHELXL-2017/1 (Sheldrick, 2017)'
_computing_structure_solution 'SHELXT 2014/5 (Sheldrick, 2014)'
_diffrn_ambient_temperature 293(2)
_diffrn_measured_fraction_theta_full 0.993
_diffrn_measured_fraction_theta_max 0.993
_diffrn_radiation_type CuK\a
_diffrn_radiation_wavelength 1.54184
_diffrn_reflns_av_R_equivalents 0.0369
_diffrn_reflns_av_unetI/netI 0.0129
_diffrn_reflns_Laue_measured_fraction_full 0.993
_diffrn_reflns_Laue_measured_fraction_max 0.993
_diffrn_reflns_limit_h_max 10
_diffrn_reflns_limit_h_min -10
_diffrn_reflns_limit_k_max 13
_diffrn_reflns_limit_k_min -13
_diffrn_reflns_limit_l_max 20
_diffrn_reflns_limit_l_min -20
_diffrn_reflns_number 37913
_diffrn_reflns_point_group_measured_fraction_full 0.995
_diffrn_reflns_point_group_measured_fraction_max 0.995
_diffrn_reflns_theta_full 67.033
_diffrn_reflns_theta_max 67.033
_diffrn_reflns_theta_min 4.754
_exptl_absorpt_coefficient_mu 0.749
_exptl_crystal_density_diffrn 1.351
_exptl_crystal_F_000 736
_exptl_crystal_size_max 0.420
_exptl_crystal_size_mid 0.260
_exptl_crystal_size_min 0.220
_refine_diff_density_max 0.131
_refine_diff_density_min -0.190
_refine_diff_density_rms 0.030
_refine_ls_abs_structure_details
;
 Flack x determined using 1259 quotients [(I+)-(I-)]/[(I+)+(I-)]
 (Parsons, Flack and Wagner, Acta Cryst. B69 (2013) 249-259).
;
_refine_ls_abs_structure_Flack -0.02(4)
_refine_ls_extinction_method none
_refine_ls_goodness_of_fit_ref 1.092
_refine_ls_hydrogen_treatment constr
_refine_ls_matrix_type full
_refine_ls_number_parameters 238
_refine_ls_number_reflns 3043
_refine_ls_number_restraints 0
_refine_ls_restrained_S_all 1.092
_refine_ls_R_factor_all 0.0248
_refine_ls_R_factor_gt 0.0246
_refine_ls_shift/su_max 0.000
_refine_ls_shift/su_mean 0.000
_refine_ls_structure_factor_coef Fsqd
_refine_ls_weighting_details 'w=1/[\s^2^(Fo^2^)+(0.0345P)^2^+0.3111P] where P=(Fo^2^+2Fc^2^)/3'
_refine_ls_weighting_scheme calc
_refine_ls_wR_factor_gt 0.0640
_refine_ls_wR_factor_ref 0.0641
_reflns_Friedel_coverage 0.734
_reflns_Friedel_fraction_full 0.998
_reflns_Friedel_fraction_max 0.998
_reflns_number_gt 3023
_reflns_number_total 3043
_reflns_threshold_expression 'I > 2\s(I)'
_cod_data_source_file d0sc07089k2.cif
_cod_data_source_block exp_1183
_cod_depositor_comments 'Adding full bibliography for 1560502--1560504.cif.'
_cod_database_code 1560502
_shelx_shelxl_version_number 2017/1
_shelx_space_group_comment
;
The symmetry employed for this shelxl refinement is uniquely defined
by the following loop, which should always be used as a source of
symmetry information in preference to the above space-group names.
They are only intended as comments.
;
_shelx_estimated_absorpt_t_min 0.744
_shelx_estimated_absorpt_t_max 0.853

loop_
_space_group_symop_operation_xyz
'x, y, z'
'-x+1/2, -y, z+1/2'
'-x, y+1/2, -z+1/2'
'x+1/2, -y+1/2, -z'

loop_
_atom_site_label
_atom_site_type_symbol
_atom_site_fract_x
_atom_site_fract_y
_atom_site_fract_z
_atom_site_U_iso_or_equiv
_atom_site_adp_type
_atom_site_occupancy
_atom_site_site_symmetry_order
_atom_site_calc_flag
_atom_site_refinement_flags_posn
_atom_site_refinement_flags_adp
_atom_site_refinement_flags_occupancy
_atom_site_disorder_assembly
_atom_site_disorder_group
O1 O 0.65514(13) 0.75260(11) 0.05402(6) 0.0214(3) Uani 1 1 d . . . . .
O2 O 0.92602(13) 0.70981(12) 0.14608(7) 0.0244(3) Uani 1 1 d . . . . .
O3 O 0.55111(14) 0.62389(11) 0.51838(6) 0.0237(3) Uani 1 1 d . . . . .
O4 O 1.11532(13) 0.57058(12) 0.39183(7) 0.0264(3) Uani 1 1 d . . . . .
C1 C 0.50659(19) 0.77384(16) 0.03989(9) 0.0219(4) Uani 1 1 d . . . . .
H1 H 0.463864 0.774038 -0.009134 0.026 Uiso 1 1 calc R U . . .
C2 C 0.43004(19) 0.79451(15) 0.10647(9) 0.0202(3) Uani 1 1 d . . . . .
C3 C 0.26652(19) 0.80634(16) 0.12484(9) 0.0219(4) Uani 1 1 d . . . . .
H3A H 0.216672 0.730221 0.114092 0.026 Uiso 1 1 calc R U . . .
H3B H 0.222613 0.868165 0.092117 0.026 Uiso 1 1 calc R U . . .
C4 C 0.24368(19) 0.84048(16) 0.21061(9) 0.0215(4) Uani 1 1 d . . . . .
H4A H 0.257363 0.927189 0.216262 0.026 Uiso 1 1 calc R U . . .
H4B H 0.141855 0.821827 0.225067 0.026 Uiso 1 1 calc R U . . .
C5 C 0.34973(18) 0.77505(15) 0.26679(9) 0.0185(3) Uani 1 1 d . . . . .
H5A H 0.336506 0.688199 0.261750 0.022 Uiso 1 1 calc R U . . .
H5B H 0.325016 0.797476 0.319526 0.022 Uiso 1 1 calc R U . . .
C6 C 0.51376(19) 0.80768(14) 0.25042(9) 0.0174(3) Uani 1 1 d . . . . .
C7 C 0.63131(18) 0.73640(14) 0.29497(9) 0.0166(3) Uani 1 1 d . . . . .
C8 C 0.60832(18) 0.70362(14) 0.37081(9) 0.0179(3) Uani 1 1 d . . . . .
H8 H 0.516375 0.719194 0.393489 0.022 Uiso 1 1 calc R U . . .
C9 C 0.72084(19) 0.64681(14) 0.41532(9) 0.0185(3) Uani 1 1 d . . . . .
C10 C 0.69384(19) 0.60679(15) 0.49285(9) 0.0193(4) Uani 1 1 d . . . . .
C11 C 0.8066(2) 0.55531(16) 0.53455(9) 0.0218(4) Uani 1 1 d . . . . .
H11 H 0.788192 0.528003 0.584556 0.026 Uiso 1 1 calc R U . . .
C12 C 0.9517(2) 0.54292(16) 0.50253(9) 0.0221(4) Uani 1 1 d . . . . .
H12 H 1.027828 0.510170 0.532390 0.026 Uiso 1 1 calc R U . . .
C13 C 0.98022(19) 0.57872(16) 0.42824(9) 0.0213(4) Uani 1 1 d . . . . .
C14 C 0.86382(19) 0.62927(15) 0.38222(10) 0.0186(3) Uani 1 1 d . . . . .
C15 C 0.88541(19) 0.66081(15) 0.30404(10) 0.0193(3) Uani 1 1 d . . . . .
H15 H 0.977892 0.647313 0.281408 0.023 Uiso 1 1 calc R U . . .
C16 C 0.77339(19) 0.71101(14) 0.26031(9) 0.0182(3) Uani 1 1 d . . . . .
C17 C 0.80345(19) 0.72851(15) 0.17508(9) 0.0189(3) Uani 1 1 d . . . . .
C18 C 0.67079(19) 0.76008(16) 0.13290(9) 0.0190(3) Uani 1 1 d . . . . .
C19 C 0.53813(19) 0.78762(15) 0.16592(9) 0.0180(3) Uani 1 1 d . . . . .
C20 C 0.5441(2) 0.94317(15) 0.26882(9) 0.0223(4) Uani 1 1 d . . . . .
H20A H 0.481478 0.993120 0.237052 0.033 Uiso 1 1 calc R U . . .
H20B H 0.646642 0.961540 0.258421 0.033 Uiso 1 1 calc R U . . .
H20C H 0.522880 0.958582 0.322375 0.033 Uiso 1 1 calc R U . . .
C21 C 0.5161(2) 0.58179(17) 0.59414(10) 0.0253(4) Uani 1 1 d . . . . .
H21A H 0.534621 0.496268 0.597193 0.038 Uiso 1 1 calc R U . . .
H21B H 0.413072 0.597473 0.604989 0.038 Uiso 1 1 calc R U . . .
H21C H 0.577122 0.623248 0.631287 0.038 Uiso 1 1 calc R U . . .
C22 C 1.2412(2) 0.54688(18) 0.43954(10) 0.0288(4) Uani 1 1 d . . . . .
H22A H 1.329736 0.546515 0.408370 0.043 Uiso 1 1 calc R U . . .
H22B H 1.229686 0.469412 0.464055 0.043 Uiso 1 1 calc R U . . .
H22C H 1.249232 0.608743 0.478366 0.043 Uiso 1 1 calc R U . . .

loop_
_atom_site_aniso_label
_atom_site_aniso_U_11
_atom_site_aniso_U_22
_atom_site_aniso_U_33
_atom_site_aniso_U_23
_atom_site_aniso_U_13
_atom_site_aniso_U_12
O1 0.0205(6) 0.0306(6) 0.0131(5) -0.0006(5) -0.0001(4) -0.0007(5)
O2 0.0187(6) 0.0366(7) 0.0180(5) -0.0013(5) 0.0017(5) 0.0010(5)
O3 0.0231(6) 0.0338(7) 0.0142(5) 0.0057(5) 0.0009(5) 0.0031(5)
O4 0.0163(6) 0.0414(7) 0.0215(6) 0.0032(5) -0.0032(5) 0.0039(5)
C1 0.0220(8) 0.0283(9) 0.0153(7) 0.0005(7) -0.0048(6) -0.0002(7)
C2 0.0228(9) 0.0216(8) 0.0161(7) 0.0027(6) -0.0027(6) -0.0002(7)
C3 0.0204(8) 0.0280(9) 0.0174(8) 0.0015(7) -0.0019(7) 0.0028(7)
C4 0.0197(8) 0.0264(8) 0.0184(8) 0.0016(7) -0.0008(7) 0.0032(7)
C5 0.0187(8) 0.0212(8) 0.0157(7) 0.0012(6) 0.0010(6) 0.0029(7)
C6 0.0202(8) 0.0187(8) 0.0132(7) 0.0003(6) -0.0002(6) 0.0014(6)
C7 0.0180(8) 0.0161(7) 0.0157(7) -0.0016(6) -0.0025(6) -0.0019(6)
C8 0.0184(8) 0.0189(7) 0.0165(8) -0.0003(6) -0.0003(6) 0.0004(6)
C9 0.0217(8) 0.0177(7) 0.0162(7) -0.0017(6) -0.0030(6) -0.0024(7)
C10 0.0203(8) 0.0219(8) 0.0157(7) -0.0010(6) -0.0018(6) -0.0012(7)
C11 0.0276(9) 0.0232(8) 0.0146(7) 0.0012(6) -0.0034(7) -0.0004(7)
C12 0.0231(8) 0.0236(8) 0.0195(8) 0.0003(7) -0.0075(7) 0.0012(7)
C13 0.0194(8) 0.0236(8) 0.0210(8) -0.0024(7) -0.0034(7) -0.0014(7)
C14 0.0201(8) 0.0185(8) 0.0172(8) -0.0013(6) -0.0036(7) -0.0016(7)
C15 0.0173(8) 0.0216(8) 0.0190(8) -0.0023(6) 0.0002(6) -0.0019(7)
C16 0.0200(8) 0.0182(7) 0.0163(7) -0.0005(6) -0.0011(6) -0.0019(6)
C17 0.0188(8) 0.0201(8) 0.0178(8) -0.0020(6) 0.0011(6) -0.0021(7)
C18 0.0228(8) 0.0222(8) 0.0121(7) -0.0001(6) 0.0005(6) -0.0015(7)
C19 0.0214(8) 0.0179(7) 0.0147(7) 0.0007(6) -0.0006(6) 0.0003(7)
C20 0.0266(9) 0.0205(8) 0.0196(8) 0.0004(6) -0.0014(7) 0.0011(7)
C21 0.0275(9) 0.0330(9) 0.0154(7) 0.0037(7) 0.0015(7) 0.0009(8)
C22 0.0198(9) 0.0375(10) 0.0290(9) -0.0016(8) -0.0075(7) 0.0060(8)

loop_
_atom_type_symbol
_atom_type_description
_atom_type_scat_dispersion_real
_atom_type_scat_dispersion_imag
_atom_type_scat_source
C C 0.0181 0.0091 'International Tables Vol C Tables 4.2.6.8 and 6.1.1.4'
H H 0.0000 0.0000 'International Tables Vol C Tables 4.2.6.8 and 6.1.1.4'
O O 0.0492 0.0322 'International Tables Vol C Tables 4.2.6.8 and 6.1.1.4'

loop_
_geom_angle_atom_site_label_1
_geom_angle_atom_site_label_2
_geom_angle_atom_site_label_3
_geom_angle
_geom_angle_site_symmetry_1
_geom_angle_site_symmetry_3
_geom_angle_publ_flag
C18 O1 C1 105.37(12) . . ?
C10 O3 C21 117.25(13) . . ?
C13 O4 C22 116.72(13) . . ?
C2 C1 O1 111.62(14) . . ?
C2 C1 H1 124.2 . . ?
O1 C1 H1 124.2 . . ?
C1 C2 C19 104.98(15) . . ?
C1 C2 C3 133.23(15) . . ?
C19 C2 C3 121.31(15) . . ?
C2 C3 C4 110.65(14) . . ?
C2 C3 H3A 109.5 . . ?
C4 C3 H3A 109.5 . . ?
C2 C3 H3B 109.5 . . ?
C4 C3 H3B 109.5 . . ?
H3A C3 H3B 108.1 . . ?
C5 C4 C3 114.14(14) . . ?
C5 C4 H4A 108.7 . . ?
C3 C4 H4A 108.7 . . ?
C5 C4 H4B 108.7 . . ?
C3 C4 H4B 108.7 . . ?
H4A C4 H4B 107.6 . . ?
C4 C5 C6 111.43(13) . . ?
C4 C5 H5A 109.3 . . ?
C6 C5 H5A 109.3 . . ?
C4 C5 H5B 109.3 . . ?
C6 C5 H5B 109.3 . . ?
H5A C5 H5B 108.0 . . ?
C19 C6 C7 108.40(13) . . ?
C19 C6 C5 106.55(13) . . ?
C7 C6 C5 116.60(13) . . ?
C19 C6 C20 108.51(13) . . ?
C7 C6 C20 105.79(13) . . ?
C5 C6 C20 110.78(13) . . ?
C8 C7 C16 118.63(14) . . ?
C8 C7 C6 120.86(15) . . ?
C16 C7 C6 120.32(13) . . ?
C7 C8 C9 121.81(15) . . ?
C7 C8 H8 119.1 . . ?
C9 C8 H8 119.1 . . ?
C8 C9 C14 119.14(14) . . ?
C8 C9 C10 121.62(16) . . ?
C14 C9 C10 119.25(15) . . ?
C11 C10 O3 125.53(15) . . ?
C11 C10 C9 119.77(16) . . ?
O3 C10 C9 114.70(14) . . ?
C10 C11 C12 120.90(15) . . ?
C10 C11 H11 119.6 . . ?
C12 C11 H11 119.6 . . ?
C13 C12 C11 120.62(16) . . ?
C13 C12 H12 119.7 . . ?
C11 C12 H12 119.7 . . ?
C12 C13 O4 125.34(15) . . ?
C12 C13 C14 119.92(16) . . ?
O4 C13 C14 114.73(14) . . ?
C15 C14 C9 118.53(15) . . ?
C15 C14 C13 122.03(16) . . ?
C9 C14 C13 119.43(14) . . ?
C16 C15 C14 121.74(16) . . ?
C16 C15 H15 119.1 . . ?
C14 C15 H15 119.1 . . ?
C15 C16 C7 119.94(14) . . ?
C15 C16 C17 117.19(15) . . ?
C7 C16 C17 122.71(14) . . ?
O2 C17 C18 125.20(14) . . ?
O2 C17 C16 122.50(15) . . ?
C18 C17 C16 112.15(14) . . ?
C19 C18 O1 109.98(14) . . ?
C19 C18 C17 124.64(14) . . ?
O1 C18 C17 124.95(14) . . ?
C18 C19 C2 108.01(14) . . ?
C18 C19 C6 125.03(14) . . ?
C2 C19 C6 126.96(15) . . ?
C6 C20 H20A 109.5 . . ?
C6 C20 H20B 109.5 . . ?
H20A C20 H20B 109.5 . . ?
C6 C20 H20C 109.5 . . ?
H20A C20 H20C 109.5 . . ?
H20B C20 H20C 109.5 . . ?
O3 C21 H21A 109.5 . . ?
O3 C21 H21B 109.5 . . ?
H21A C21 H21B 109.5 . . ?
O3 C21 H21C 109.5 . . ?
H21A C21 H21C 109.5 . . ?
H21B C21 H21C 109.5 . . ?
O4 C22 H22A 109.5 . . ?
O4 C22 H22B 109.5 . . ?
H22A C22 H22B 109.5 . . ?
O4 C22 H22C 109.5 . . ?
H22A C22 H22C 109.5 . . ?
H22B C22 H22C 109.5 . . ?

loop_
_geom_bond_atom_site_label_1
_geom_bond_atom_site_label_2
_geom_bond_distance
_geom_bond_site_symmetry_2
_geom_bond_publ_flag
O1 C18 1.3728(18) . ?
O1 C1 1.376(2) . ?
O2 C17 1.227(2) . ?
O3 C10 1.369(2) . ?
O3 C21 1.424(2) . ?
O4 C13 1.370(2) . ?
O4 C22 1.424(2) . ?
C1 C2 1.360(2) . ?
C1 H1 0.9300 . ?
C2 C19 1.415(2) . ?
C2 C3 1.508(2) . ?
C3 C4 1.543(2) . ?
C3 H3A 0.9700 . ?
C3 H3B 0.9700 . ?
C4 C5 1.540(2) . ?
C4 H4A 0.9700 . ?
C4 H4B 0.9700 . ?
C5 C6 1.543(2) . ?
C5 H5A 0.9700 . ?
C5 H5B 0.9700 . ?
C6 C19 1.493(2) . ?
C6 C7 1.525(2) . ?
C6 C20 1.553(2) . ?
C7 C8 1.375(2) . ?
C7 C16 1.437(2) . ?
C8 C9 1.416(2) . ?
C8 H8 0.9300 . ?
C9 C14 1.419(2) . ?
C9 C10 1.431(2) . ?
C10 C11 1.367(2) . ?
C11 C12 1.422(2) . ?
C11 H11 0.9300 . ?
C12 C13 1.367(2) . ?
C12 H12 0.9300 . ?
C13 C14 1.427(2) . ?
C14 C15 1.408(2) . ?
C15 C16 1.375(2) . ?
C15 H15 0.9300 . ?
C16 C17 1.510(2) . ?
C17 C18 1.439(2) . ?
C18 C19 1.355(2) . ?
C20 H20A 0.9600 . ?
C20 H20B 0.9600 . ?
C20 H20C 0.9600 . ?
C21 H21A 0.9600 . ?
C21 H21B 0.9600 . ?
C21 H21C 0.9600 . ?
C22 H22A 0.9600 . ?
C22 H22B 0.9600 . ?
C22 H22C 0.9600 . ?
